data_4324360
loop_
_publ_author_name
'David Schweinfurth'
'Hari Sankar Das'
'Fritz Weisser'
'Denis Bubrin'
'Biprajit Sarkar'

_publ_section_title
;
 One-Pot Synthesis of Symmetric and Asymmetric p-Quinone Ligands and
 Unprecedented Substituent Induced Reactivity in Their Dinuclear Ruthenium
 Complexes
;
_journal_name_full 'Inorganic Chemistry'
_journal_page_first 1150
_journal_page_last 1159
_journal_paper_doi 10.1021/ic101972u
_journal_volume 50
_journal_year 2011
_chemical_formula_moiety 'C20 H12 F6 N2 O2'
_chemical_formula_sum 'C20 H12 F6 N2 O2'
_chemical_formula_weight 426.32
_chemical_name_systematic
; 
 ? 
;
_space_group_IT_number 15
_symmetry_cell_setting monoclinic
_symmetry_space_group_name_Hall '-C 2yc'
_symmetry_space_group_name_H-M 'C 1 2/c 1'
_atom_sites_solution_hydrogens geom
_atom_sites_solution_primary direct
_atom_sites_solution_secondary difmap
_audit_creation_method SHELXL-97
_cell_angle_alpha 90.00
_cell_angle_beta 93.10(3)
_cell_angle_gamma 90.00
_cell_formula_units_Z 4
_cell_length_a 9.961(2)
_cell_length_b 11.829(2)
_cell_length_c 15.068(3)
_cell_measurement_reflns_used 2235
_cell_measurement_temperature 100(2)
_cell_measurement_theta_max 28.28
_cell_measurement_theta_min 0.41
_cell_volume 1772.8(6)
_computing_cell_refinement 'HKL Scalepack (Otwinowski & Minor 1997)'
_computing_data_collection 'Collect (Nonius BV, 1997-2000)'
_computing_data_reduction 'HKL Denzo and Scalepack (Otwinowski & Minor 1997)'
_computing_structure_refinement 'SHELXL-97 (Sheldrick, 1997)'
_computing_structure_solution 'SHELXS-97 (Sheldrick, 1990)'
_diffrn_ambient_temperature 100(2)
_diffrn_measured_fraction_theta_full 0.993
_diffrn_measured_fraction_theta_max 0.993
_diffrn_measurement_device_type 'Nonius Kappa-CCD'
_diffrn_measurement_method 'four-circle, ccd detector'
_diffrn_radiation_monochromator graphite
_diffrn_radiation_source 'fine-focus sealed tube'
_diffrn_radiation_type MoK\a
_diffrn_radiation_wavelength 0.71073
_diffrn_reflns_av_R_equivalents 0.0264
_diffrn_reflns_av_sigmaI/netI 0.0381
_diffrn_reflns_limit_h_max 13
_diffrn_reflns_limit_h_min -13
_diffrn_reflns_limit_k_max 15
_diffrn_reflns_limit_k_min -15
_diffrn_reflns_limit_l_max 19
_diffrn_reflns_limit_l_min -19
_diffrn_reflns_number 4072
_diffrn_reflns_theta_full 28.17
_diffrn_reflns_theta_max 28.17
_diffrn_reflns_theta_min 2.71
_exptl_absorpt_coefficient_mu 0.147
_exptl_absorpt_correction_T_max 0.971
_exptl_absorpt_correction_T_min 0.963
_exptl_absorpt_correction_type empirical
_exptl_absorpt_process_details 'Scalepack (W. Minor & Z. Otwinowski)'
_exptl_crystal_colour red
_exptl_crystal_density_diffrn 1.597
_exptl_crystal_description block
_exptl_crystal_F_000 864
_exptl_crystal_size_max 0.25
_exptl_crystal_size_mid 0.25
_exptl_crystal_size_min 0.2
_refine_diff_density_max 0.327
_refine_diff_density_min -0.248
_refine_diff_density_rms 0.057
_refine_ls_extinction_method none
_refine_ls_goodness_of_fit_ref 1.308
_refine_ls_hydrogen_treatment constr
_refine_ls_matrix_type full
_refine_ls_number_parameters 136
_refine_ls_number_reflns 2165
_refine_ls_number_restraints 0
_refine_ls_restrained_S_all 1.308
_refine_ls_R_factor_all 0.0613
_refine_ls_R_factor_gt 0.0424
_refine_ls_shift/su_max 0.000
_refine_ls_shift/su_mean 0.000
_refine_ls_structure_factor_coef Fsqd
_refine_ls_weighting_details 'calc w=1/[\s^2^(Fo^2^)+(0.0557P)^2^+0.0000P] where P=(Fo^2^+2Fc^2^)/3'
_refine_ls_weighting_scheme calc
_refine_ls_wR_factor_gt 0.1104
_refine_ls_wR_factor_ref 0.1189
_reflns_number_gt 1673
_reflns_number_total 2165
_reflns_threshold_expression >2sigma(I)
_cod_data_source_file ic101972u_si_004.cif
_cod_data_source_block bs09
_cod_original_cell_volume 1772.9(6)
_cod_database_code 4324360

loop_
_symmetry_equiv_pos_as_xyz
'x, y, z'
'-x, y, -z+1/2'
'x+1/2, y+1/2, z'
'-x+1/2, y+1/2, -z+1/2'
'-x, -y, -z'
'x, -y, z-1/2'
'-x+1/2, -y+1/2, -z'
'x+1/2, -y+1/2, z-1/2'

loop_
_atom_site_label
_atom_site_type_symbol
_atom_site_fract_x
_atom_site_fract_y
_atom_site_fract_z
_atom_site_U_iso_or_equiv
_atom_site_adp_type
_atom_site_occupancy
_atom_site_symmetry_multiplicity
_atom_site_calc_flag
_atom_site_refinement_flags
O O 0.39779(10) 0.46930(10) -0.16624(7) 0.0201(3) Uani 1 1 d .
N N 0.33903(12) 0.49366(12) 0.14280(8) 0.0170(3) Uani 1 1 d .
H0A H 0.3783 0.5112 0.1931 0.020 Uiso 1 1 calc R
F1 F 0.03390(10) 0.74196(9) 0.14524(8) 0.0366(3) Uani 1 1 d .
C1 C 0.44074(14) 0.48132(13) -0.08823(10) 0.0145(3) Uani 1 1 d .
F2 F 0.20826(11) 0.70345(9) 0.07348(7) 0.0297(3) Uani 1 1 d .
C2 C 0.35933(14) 0.47346(13) -0.01414(10) 0.0158(3) Uani 1 1 d .
H2A H 0.2690 0.4546 -0.0233 0.019 Uiso 1 1 calc R
F3 F 0.21964(10) 0.69874(9) 0.21574(7) 0.0308(3) Uani 1 1 d .
C3 C 0.41080(14) 0.49299(13) 0.07036(10) 0.0140(3) Uani 1 1 d .
C11 C 0.19896(14) 0.46614(13) 0.13929(10) 0.0143(3) Uani 1 1 d .
C12 C 0.10072(14) 0.55094(13) 0.14094(9) 0.0134(3) Uani 1 1 d .
C13 C -0.03459(14) 0.52123(13) 0.13932(10) 0.0151(3) Uani 1 1 d .
H13A H -0.0999 0.5773 0.1412 0.018 Uiso 1 1 calc R
C14 C -0.07243(15) 0.40901(14) 0.13487(11) 0.0192(3) Uani 1 1 d .
H14A H -0.1630 0.3896 0.1341 0.023 Uiso 1 1 calc R
C15 C 0.02455(16) 0.32531(14) 0.13162(12) 0.0225(4) Uani 1 1 d .
H15A H -0.0012 0.2498 0.1280 0.027 Uiso 1 1 calc R
C16 C 0.15990(16) 0.35361(13) 0.13369(11) 0.0200(3) Uani 1 1 d .
H16A H 0.2245 0.2971 0.1313 0.024 Uiso 1 1 calc R
C17 C 0.14015(15) 0.67285(13) 0.14372(10) 0.0190(3) Uani 1 1 d .

loop_
_atom_site_aniso_label
_atom_site_aniso_U_11
_atom_site_aniso_U_22
_atom_site_aniso_U_33
_atom_site_aniso_U_23
_atom_site_aniso_U_13
_atom_site_aniso_U_12
O 0.0126(5) 0.0386(7) 0.0091(5) -0.0011(5) -0.0007(4) -0.0002(5)
N 0.0079(6) 0.0334(8) 0.0096(6) -0.0002(5) 0.0009(4) -0.0007(5)
F1 0.0277(6) 0.0169(5) 0.0653(8) -0.0026(5) 0.0040(5) 0.0022(4)
C1 0.0111(7) 0.0209(8) 0.0114(7) -0.0008(6) -0.0003(5) 0.0020(6)
F2 0.0403(6) 0.0268(6) 0.0226(5) 0.0040(4) 0.0076(4) -0.0137(4)
C2 0.0078(6) 0.0273(8) 0.0122(7) 0.0001(6) 0.0004(5) -0.0015(6)
F3 0.0372(6) 0.0315(6) 0.0230(5) -0.0076(4) -0.0044(4) -0.0152(5)
C3 0.0109(7) 0.0206(7) 0.0107(7) 0.0010(6) 0.0017(5) 0.0024(5)
C11 0.0104(6) 0.0240(8) 0.0088(6) 0.0012(6) 0.0017(5) -0.0001(6)
C12 0.0115(7) 0.0181(7) 0.0106(7) -0.0002(5) 0.0007(5) -0.0015(5)
C13 0.0105(6) 0.0194(8) 0.0153(7) 0.0013(6) 0.0001(5) 0.0006(5)
C14 0.0132(7) 0.0218(8) 0.0228(8) 0.0016(6) 0.0021(6) -0.0043(6)
C15 0.0216(8) 0.0142(7) 0.0320(9) 0.0022(7) 0.0042(7) -0.0036(6)
C16 0.0190(8) 0.0204(8) 0.0210(8) 0.0032(6) 0.0042(6) 0.0062(6)
C17 0.0177(7) 0.0209(8) 0.0184(8) -0.0019(6) 0.0015(6) -0.0047(6)

loop_
_atom_type_symbol
_atom_type_description
_atom_type_scat_dispersion_real
_atom_type_scat_dispersion_imag
_atom_type_scat_source
C C 0.0033 0.0016 'International Tables Vol C Tables 4.2.6.8 and 6.1.1.4'
H H 0.0000 0.0000 'International Tables Vol C Tables 4.2.6.8 and 6.1.1.4'
N N 0.0061 0.0033 'International Tables Vol C Tables 4.2.6.8 and 6.1.1.4'
O O 0.0106 0.0060 'International Tables Vol C Tables 4.2.6.8 and 6.1.1.4'
F F 0.0171 0.0103 'International Tables Vol C Tables 4.2.6.8 and 6.1.1.4'

loop_
_geom_angle_atom_site_label_1
_geom_angle_atom_site_label_2
_geom_angle_atom_site_label_3
_geom_angle
_geom_angle_site_symmetry_3
C3 N C11 122.14(13) .
C3 N H0A 118.9 .
C11 N H0A 118.9 .
O C1 C2 123.88(13) .
O C1 C3 118.33(13) 5_665
C2 C1 C3 117.79(12) 5_665
C3 C2 C1 121.40(13) .
C3 C2 H2A 119.3 .
C1 C2 H2A 119.3 .
N C3 C2 124.87(13) .
N C3 C1 114.36(12) 5_665
C2 C3 C1 120.76(13) 5_665
C16 C11 C12 119.57(13) .
C16 C11 N 119.33(13) .
C12 C11 N 121.10(14) .
C13 C12 C11 119.67(13) .
C13 C12 C17 119.80(13) .
C11 C12 C17 120.53(13) .
C14 C13 C12 120.35(14) .
C14 C13 H13A 119.8 .
C12 C13 H13A 119.8 .
C13 C14 C15 119.97(14) .
C13 C14 H14A 120.0 .
C15 C14 H14A 120.0 .
C14 C15 C16 120.33(15) .
C14 C15 H15A 119.8 .
C16 C15 H15A 119.8 .
C15 C16 C11 120.09(14) .
C15 C16 H16A 120.0 .
C11 C16 H16A 120.0 .
F1 C17 F2 106.48(13) .
F1 C17 F3 106.20(13) .
F2 C17 F3 105.99(12) .
F1 C17 C12 112.52(12) .
F2 C17 C12 112.50(13) .
F3 C17 C12 112.64(13) .

loop_
_geom_bond_atom_site_label_1
_geom_bond_atom_site_label_2
_geom_bond_distance
_geom_bond_site_symmetry_2
O C1 1.2372(18) .
N C3 1.3367(19) .
N C11 1.4308(18) .
N H0A 0.8600 .
F1 C17 1.3384(19) .
C1 C2 1.418(2) .
C1 C3 1.519(2) 5_665
F2 C17 1.3375(19) .
C2 C3 1.366(2) .
C2 H2A 0.9300 .
F3 C17 1.3437(18) .
C3 C1 1.519(2) 5_665
C11 C16 1.388(2) .
C11 C12 1.402(2) .
C12 C13 1.392(2) .
C12 C17 1.495(2) .
C13 C14 1.381(2) .
C13 H13A 0.9300 .
C14 C15 1.386(2) .
C14 H14A 0.9300 .
C15 C16 1.388(2) .
C15 H15A 0.9300 .
C16 H16A 0.9300 .

loop_
_geom_torsion_atom_site_label_1
_geom_torsion_atom_site_label_2
_geom_torsion_atom_site_label_3
_geom_torsion_atom_site_label_4
_geom_torsion
_geom_torsion_site_symmetry_1
_geom_torsion_site_symmetry_4
O C1 C2 C3 -176.73(15) . .
C3 C1 C2 C3 2.7(2) 5_665 .
C11 N C3 C2 4.1(2) . .
C11 N C3 C1 -177.04(14) . 5_665
C1 C2 C3 N 175.92(15) . .
C1 C2 C3 C1 -2.8(3) . 5_665
C3 N C11 C16 77.9(2) . .
C3 N C11 C12 -101.81(18) . .
C16 C11 C12 C13 1.7(2) . .
N C11 C12 C13 -178.65(13) . .
C16 C11 C12 C17 -177.84(14) . .
N C11 C12 C17 1.8(2) . .
C11 C12 C13 C14 -0.9(2) . .
C17 C12 C13 C14 178.64(14) . .
C12 C13 C14 C15 -0.3(2) . .
C13 C14 C15 C16 0.6(2) . .
C14 C15 C16 C11 0.2(3) . .
C12 C11 C16 C15 -1.3(2) . .
N C11 C16 C15 179.00(14) . .
C13 C12 C17 F1 0.6(2) . .
C11 C12 C17 F1 -179.84(13) . .
C13 C12 C17 F2 -119.63(15) . .
C11 C12 C17 F2 59.90(18) . .
C13 C12 C17 F3 120.64(15) . .
C11 C12 C17 F3 -59.83(19) . .
